data_4317579
loop_
_publ_author_name
'Martin A. Bennett'
'Maria Contel'
'David C. R. Hockless'
'Lee L. Welling'
'Anthony C. Willis'

_publ_contact_author_address
;
Research School of Chemistry,
Australian National University,
Canberra, A. C. T. 0200, Australia
;
_publ_contact_author_email ' willis@rsc.anu.edu.au '
_publ_contact_author_fax ' 61 2 6125 0750 '
_publ_contact_author_name ' Anthony C. Willis '
_publ_contact_author_phone ' 61 2 6125 4109 '
_publ_section_title
;
 Bis{(2-diphenylphosphino)phenyl}mercury: A P-Donor Ligand and Precursor
 to Mixed Metal-Mercury (d8-d10) Cyclometalated Complexes Containing
 2-C6H4PPh2
;
_journal_name_full 'Inorganic Chemistry'
_journal_page_first 844
_journal_page_last 855
_journal_paper_doi 10.1021/ic010890z
_journal_volume 41
_journal_year 2002
_chemical_formula_moiety 'C72 H56  Hg2 O P4 Pd , C7 H8, 0.5(C H2 Cl2)'
_chemical_formula_sum 'C79.5 H65 Cl Hg2 O P4 Pd'
_chemical_formula_weight 1703.32
_space_group_IT_number 2
_symmetry_cell_setting triclinic
_symmetry_Int_Tables_number 2
_symmetry_space_group_name_Hall '-P 1'
_symmetry_space_group_name_H-M 'P -1'
_audit_creation_date 2001-07-27
_audit_creation_method 'by teXsan v1.8'
_audit_update_record
;
1999-04-17 - Report on C79.50 H65 Cl Hg2 O P4 Pd
             by David C. R. Hockless
             for Martin A. Bennett
2001-07-27 - Anthony C. Willis  produces cif
             acw becomes e-mail contact
2000-07-27 - passes checkcif with some warnings
;
_cell_angle_alpha 93.830(7)
_cell_angle_beta 93.664(6)
_cell_angle_gamma 104.378(7)
_cell_formula_units_Z 2
_cell_length_a 13.199(1)
_cell_length_b 15.273(2)
_cell_length_c 17.850(1)
_cell_measurement_reflns_used 25
_cell_measurement_temperature 193.2
_cell_measurement_theta_max 50.0
_cell_measurement_theta_min 49.2
_cell_volume 3465.8(6)
_computing_cell_refinement 'MSC/AFC Diffractometer Control'
_computing_data_collection 'MSC/AFC Diffractometer Control'
_computing_data_reduction 'teXsan (MSC, 1992-1997)'
_computing_publication_material 'teXsan (MSC, 1992-1997)'
_computing_structure_refinement 'teXsan (MSC, 1992-1997)'
_computing_structure_solution
;
SIR92 (Altomare, et. al. 1994)
;
_diffrn_ambient_temperature 193.2
_diffrn_measurement_device_details
;
Rigaku AFC6R diffractometer with extended arm and
evacuated collimator and beam tunnel.
Data cannot be collected beyond \y 60 deg in this configuration.
;
_diffrn_measurement_device_type 'Rigaku AFC6R'
_diffrn_measurement_method \w-2\q
_diffrn_orient_matrix_UB_11 -0.07234
_diffrn_orient_matrix_UB_12 -0.01017
_diffrn_orient_matrix_UB_13 0.01718
_diffrn_orient_matrix_UB_21 -0.03039
_diffrn_orient_matrix_UB_22 -0.01663
_diffrn_orient_matrix_UB_23 -0.05333
_diffrn_orient_matrix_UB_31 -0.00168
_diffrn_orient_matrix_UB_32 -0.06498
_diffrn_orient_matrix_UB_33 0.00593
_diffrn_radiation_detector 'scintillation counter'
_diffrn_radiation_monochromator graphite
_diffrn_radiation_source 'Rigaku rotating anode'
_diffrn_radiation_type 'Cu K\a'
_diffrn_radiation_wavelength 1.5418
_diffrn_reflns_av_R_equivalents 0.03186
_diffrn_reflns_av_sigmaI/netI 0.050
_diffrn_reflns_limit_h_max 14
_diffrn_reflns_limit_h_min -14
_diffrn_reflns_limit_k_max 0
_diffrn_reflns_limit_k_min -17
_diffrn_reflns_limit_l_max 20
_diffrn_reflns_limit_l_min -20
_diffrn_reflns_number 10765
_diffrn_reflns_reduction_process 'Lp corrections applied'
_diffrn_reflns_theta_max 60.07
_diffrn_reflns_theta_min 2.49
_diffrn_standards_decay_% 2.25
_diffrn_standards_interval_count 150
_diffrn_standards_number 3
_exptl_absorpt_coefficient_mu 10.945
_exptl_absorpt_correction_T_max .174
_exptl_absorpt_correction_T_min .121
_exptl_absorpt_correction_type psi-scan
_exptl_absorpt_process_details
;
\y scans (North,Phillips & Matthews, 1968)
;
_exptl_crystal_colour orange
_exptl_crystal_density_diffrn 1.632
_exptl_crystal_density_meas ?
_exptl_crystal_description irregular
_exptl_crystal_F_000 1666.00
_exptl_crystal_size_max 0.35
_exptl_crystal_size_mid 0.28
_exptl_crystal_size_min 0.16
_refine_diff_density_max 1.19
_refine_diff_density_min -0.99
_refine_ls_extinction_method none
_refine_ls_goodness_of_fit_all 1.784
_refine_ls_goodness_of_fit_ref 1.890
_refine_ls_hydrogen_treatment noref
_refine_ls_matrix_type full
_refine_ls_number_constraints 0
_refine_ls_number_parameters 808
_refine_ls_number_reflns 8645
_refine_ls_number_restraints 2
_refine_ls_R_factor_all 0.0418
_refine_ls_R_factor_gt 0.0305
_refine_ls_shift/su_max 0.1470
_refine_ls_shift/su_mean 0.0350
_refine_ls_structure_factor_coef F
_refine_ls_weighting_details 'w = 1/[\s^2^(Fo) + 0.00001|Fo|^2^]'
_refine_ls_weighting_scheme sigma
_refine_ls_wR_factor_all 0.0339
_refine_ls_wR_factor_ref 0.0326
_reflns_number_gt 8645
_reflns_number_total 10314
_reflns_threshold_expression I>3.00\s(I)
_cod_data_source_file ic010890z_6.cif
_cod_data_source_block CON17
_cod_depositor_comments
;
The following automatic conversions were performed:

'_exptl_crystal_density_meas' value 'not measured' was changed to '?'
- the value is perceived as not measured.

Automatic conversion script
Id: cif_fix_values 3008 2015-01-20 13:52:24Z robertas 
;
_cod_original_cell_volume 3465.8(5)
_cod_original_sg_symbol_H-M 'P -1 '
_cod_original_formula_sum 'C79.50 H65 Cl Hg2 O P4 Pd '
_cod_database_code 4317579

loop_
_symmetry_equiv_pos_as_xyz
'   +x,   +y,   +z'
'   -x,   -y,   -z'

loop_
_atom_site_label
_atom_site_fract_x
_atom_site_fract_y
_atom_site_fract_z
_atom_site_U_iso_or_equiv
_atom_site_occupancy
_atom_site_refinement_flags
_atom_site_adp_type
_atom_site_calc_flag
_atom_site_calc_attached_atom
Hg(1) 0.11945(1) 0.13612(1) 0.487211(9) 0.03511(4) 1.000 . Uani d ?
Hg(2) 0.28202(1) 0.35877(1) 0.230904(9) 0.03822(5) 1.000 . Uani d ?
Pd(1) 0.18165(2) 0.22300(2) 0.35253(1) 0.02640(7) 1.000 . Uani d ?
Cl(1) 0.3832(7) -0.0122(9) 0.9565(5) 0.565(5) 0.500 . Uani d ?
Cl(2) 0.5840(8) 0.1054(5) 0.9988(4) 0.444(5) 0.500 . Uani d ?
P(1) 0.10907(7) 0.33269(7) 0.40853(5) 0.0288(2) 1.000 . Uani d ?
P(2) 0.08164(7) 0.07952(6) 0.30012(6) 0.0311(3) 1.000 . Uani d ?
P(3) 0.36203(7) 0.23499(7) 0.37154(6) 0.0337(3) 1.000 . Uani d ?
P(4) 0.24203(9) 0.49840(8) 0.09630(7) 0.0488(3) 1.000 . Uani d ?
O(1) 0.3413(2) 0.5024(2) 0.1408(2) 0.067(1) 1.000 . Uani d ?
C(1) 0.1179(3) 0.2585(3) 0.5475(2) 0.0357(9) 1.000 . Uani d ?
C(2) 0.1235(3) 0.2651(3) 0.6264(2) 0.046(1) 1.000 . Uani d ?
C(3) 0.1298(3) 0.3462(3) 0.6685(2) 0.051(1) 1.000 . Uani d ?
C(4) 0.1285(3) 0.4227(3) 0.6328(2) 0.046(1) 1.000 . Uani d ?
C(5) 0.1206(3) 0.4181(3) 0.5551(2) 0.0359(9) 1.000 . Uani d ?
C(6) 0.1161(2) 0.3369(3) 0.5122(2) 0.0300(8) 1.000 . Uani d ?
C(7) 0.1331(3) 0.0133(3) 0.4355(2) 0.039(1) 1.000 . Uani d ?
C(8) 0.1644(3) -0.0507(3) 0.4773(2) 0.047(1) 1.000 . Uani d ?
C(9) 0.1829(4) -0.1297(3) 0.4429(3) 0.058(1) 1.000 . Uani d ?
C(10) 0.1675(4) -0.1465(3) 0.3664(3) 0.059(1) 1.000 . Uani d ?
C(11) 0.1370(3) -0.0855(3) 0.3228(2) 0.046(1) 1.000 . Uani d ?
C(12) 0.1190(3) -0.0057(3) 0.3565(2) 0.0351(9) 1.000 . Uani d ?
C(13) -0.0311(3) 0.3251(3) 0.3854(2) 0.0355(9) 1.000 . Uani d ?
C(14) -0.0671(3) 0.3169(3) 0.3095(2) 0.055(1) 1.000 . Uani d ?
C(15) -0.1730(4) 0.3072(4) 0.2889(3) 0.064(1) 1.000 . Uani d ?
C(16) -0.2423(3) 0.3060(3) 0.3426(3) 0.057(1) 1.000 . Uani d ?
C(17) -0.2079(3) 0.3150(3) 0.4166(3) 0.055(1) 1.000 . Uani d ?
C(18) -0.1025(3) 0.3248(3) 0.4384(2) 0.040(1) 1.000 . Uani d ?
C(19) 0.1689(3) 0.4514(3) 0.3922(2) 0.0318(9) 1.000 . Uani d ?
C(20) 0.1140(3) 0.5091(3) 0.3631(3) 0.053(1) 1.000 . Uani d ?
C(21) 0.1640(4) 0.5975(3) 0.3526(3) 0.069(1) 1.000 . Uani d ?
C(22) 0.2715(4) 0.6291(3) 0.3690(3) 0.054(1) 1.000 . Uani d ?
C(23) 0.3273(3) 0.5731(3) 0.3988(2) 0.045(1) 1.000 . Uani d ?
C(24) 0.2764(3) 0.4844(3) 0.4101(2) 0.038(1) 1.000 . Uani d ?
C(25) -0.0626(3) 0.0456(3) 0.3007(2) 0.042(1) 1.000 . Uani d ?
C(26) -0.1144(3) -0.0284(3) 0.3332(3) 0.057(1) 1.000 . Uani d ?
C(27) -0.2232(3) -0.0531(4) 0.3312(3) 0.067(1) 1.000 . Uani d ?
C(28) -0.2810(3) -0.0034(3) 0.2972(3) 0.066(2) 1.000 . Uani d ?
C(29) -0.2308(4) 0.0705(4) 0.2634(4) 0.107(2) 1.000 . Uani d ?
C(30) -0.1220(4) 0.0934(3) 0.2657(4) 0.102(2) 1.000 . Uani d ?
C(31) 0.0965(3) 0.0391(3) 0.2029(2) 0.037(1) 1.000 . Uani d ?
C(32) 0.0184(4) -0.0231(3) 0.1580(3) 0.054(1) 1.000 . Uani d ?
C(33) 0.0356(4) -0.0519(3) 0.0861(3) 0.069(1) 1.000 . Uani d ?
C(34) 0.1317(4) -0.0215(4) 0.0587(3) 0.073(2) 1.000 . Uani d ?
C(35) 0.2091(4) 0.0388(4) 0.1027(3) 0.064(1) 1.000 . Uani d ?
C(36) 0.1928(3) 0.0700(3) 0.1739(2) 0.049(1) 1.000 . Uani d ?
C(37) 0.4498(3) 0.3455(3) 0.3576(2) 0.035(1) 1.000 . Uani d ?
C(38) 0.4221(3) 0.3935(3) 0.2996(2) 0.038(1) 1.000 . Uani d ?
C(39) 0.4925(3) 0.4748(3) 0.2863(2) 0.048(1) 1.000 . Uani d ?
C(40) 0.5853(3) 0.5092(3) 0.3326(3) 0.053(1) 1.000 . Uani d ?
C(41) 0.6088(3) 0.4624(3) 0.3911(3) 0.054(1) 1.000 . Uani d ?
C(42) 0.5424(3) 0.3808(3) 0.4028(2) 0.046(1) 1.000 . Uani d ?
C(43) 0.1529(3) 0.3322(3) 0.1508(2) 0.037(1) 1.000 . Uani d ?
C(44) 0.1468(3) 0.3889(3) 0.0935(2) 0.042(1) 1.000 . Uani d ?
C(45) 0.0670(4) 0.3632(3) 0.0349(2) 0.054(1) 1.000 . Uani d ?
C(46) -0.0081(4) 0.2827(3) 0.0332(3) 0.057(1) 1.000 . Uani d ?
C(47) -0.0048(4) 0.2274(3) 0.0905(3) 0.054(1) 1.000 . Uani d ?
C(48) 0.0751(3) 0.2520(3) 0.1480(2) 0.045(1) 1.000 . Uani d ?
C(49) 0.4103(3) 0.2146(3) 0.4662(2) 0.038(1) 1.000 . Uani d ?
C(50) 0.3791(3) 0.2591(3) 0.5277(2) 0.040(1) 1.000 . Uani d ?
C(51) 0.4125(3) 0.2484(3) 0.6002(2) 0.051(1) 1.000 . Uani d ?
C(52) 0.4793(4) 0.1927(3) 0.6140(3) 0.058(1) 1.000 . Uani d ?
C(53) 0.5114(4) 0.1494(3) 0.5545(3) 0.064(1) 1.000 . Uani d ?
C(54) 0.4800(3) 0.1607(3) 0.4808(3) 0.051(1) 1.000 . Uani d ?
C(55) 0.4128(3) 0.1564(3) 0.3109(2) 0.043(1) 1.000 . Uani d ?
C(56) 0.3797(3) 0.0637(3) 0.3199(3) 0.052(1) 1.000 . Uani d ?
C(57) 0.4086(4) 0.0015(3) 0.2715(3) 0.064(1) 1.000 . Uani d ?
C(58) 0.4675(4) 0.0288(4) 0.2129(3) 0.073(1) 1.000 . Uani d ?
C(59) 0.5000(4) 0.1197(4) 0.2025(3) 0.066(1) 1.000 . Uani d ?
C(60) 0.4739(3) 0.1830(3) 0.2522(3) 0.053(1) 1.000 . Uani d ?
C(61) 0.1764(4) 0.5819(3) 0.1310(2) 0.053(1) 1.000 . Uani d ?
C(62) 0.0703(4) 0.5613(3) 0.1415(2) 0.060(1) 1.000 . Uani d ?
C(63) 0.0226(4) 0.6289(4) 0.1635(3) 0.075(2) 1.000 . Uani d ?
C(64) 0.0798(5) 0.7179(4) 0.1766(3) 0.084(2) 1.000 . Uani d ?
C(65) 0.1827(5) 0.7392(4) 0.1661(3) 0.088(2) 1.000 . Uani d ?
C(66) 0.2332(4) 0.6721(4) 0.1448(3) 0.077(2) 1.000 . Uani d ?
C(67) 0.2608(4) 0.5219(3) -0.0003(2) 0.058(1) 1.000 . Uani d ?
C(68) 0.2014(4) 0.5659(4) -0.0412(3) 0.083(2) 1.000 . Uani d ?
C(69) 0.2155(5) 0.5817(5) -0.1156(3) 0.116(2) 1.000 . Uani d ?
C(70) 0.2945(6) 0.5532(4) -0.1493(3) 0.099(2) 1.000 . Uani d ?
C(71) 0.3572(5) 0.5114(4) -0.1095(3) 0.095(2) 1.000 . Uani d ?
C(72) 0.3398(4) 0.4946(3) -0.0341(3) 0.072(2) 1.000 . Uani d ?
C(73) 0.3758(5) 0.2711(4) -0.0238(3) 0.091(2) 1.000 . Uani d ?
C(74) 0.4500(5) 0.3019(4) -0.0738(4) 0.090(2) 1.000 . Uani d ?
C(75) 0.4208(7) 0.2930(5) -0.1506(4) 0.125(3) 1.000 . Uani d ?
C(76) 0.3196(8) 0.2548(6) -0.1773(5) 0.181(4) 1.000 . Uani d ?
C(77) 0.2495(8) 0.2243(7) -0.1222(6) 0.206(4) 1.000 . Uani d ?
C(78) 0.2719(6) 0.2355(5) -0.0461(5) 0.135(3) 1.000 . Uani d ?
C(79) 0.4042(6) 0.2794(5) 0.0560(4) 0.121(3) 1.000 . Uani d ?
C(82) 0.5000 0.0000 1.0000 0.538(8) 1.0 SD Uani d ?
H(2) 0.1230 0.2123 0.6519 0.055 1.000 . Uiso c ?
H(3) 0.1349 0.3488 0.7220 0.061 1.000 . Uiso c ?
H(4) 0.1331 0.4786 0.6614 0.055 1.000 . Uiso c ?
H(5) 0.1182 0.4709 0.5303 0.043 1.000 . Uiso c ?
H(9) 0.1734 -0.0404 0.5307 0.057 1.000 . Uiso c ?
H(10) 0.2061 -0.1714 0.4727 0.069 1.000 . Uiso c ?
H(11) 0.1780 -0.2010 0.3431 0.071 1.000 . Uiso c ?
H(12) 0.1280 -0.0974 0.2695 0.055 1.000 . Uiso c ?
H(14) -0.0194 0.3179 0.2717 0.066 1.000 . Uiso c ?
H(15) -0.1973 0.3015 0.2371 0.076 1.000 . Uiso c ?
H(16) -0.3146 0.2988 0.3281 0.068 1.000 . Uiso c ?
H(17) -0.2563 0.3147 0.4539 0.067 1.000 . Uiso c ?
H(18) -0.0794 0.3312 0.4905 0.048 1.000 . Uiso c ?
H(20) 0.0406 0.4876 0.3502 0.063 1.000 . Uiso c ?
H(21) 0.1246 0.6369 0.3341 0.083 1.000 . Uiso c ?
H(22) 0.3063 0.6892 0.3596 0.065 1.000 . Uiso c ?
H(23) 0.4006 0.5950 0.4116 0.054 1.000 . Uiso c ?
H(24) 0.3156 0.4457 0.4303 0.045 1.000 . Uiso c ?
H(26) -0.0753 -0.0643 0.3578 0.069 1.000 . Uiso c ?
H(27) -0.2573 -0.1056 0.3542 0.080 1.000 . Uiso c ?
H(28) -0.3554 -0.0198 0.2967 0.079 1.000 . Uiso c ?
H(29) -0.2698 0.1062 0.2385 0.128 1.000 . Uiso c ?
H(30) -0.0879 0.1450 0.2416 0.123 1.000 . Uiso c ?
H(32) -0.0478 -0.0463 0.1768 0.065 1.000 . Uiso c ?
H(33) -0.0196 -0.0930 0.0553 0.083 1.000 . Uiso c ?
H(34) 0.1440 -0.0425 0.0096 0.088 1.000 . Uiso c ?
H(35) 0.2758 0.0600 0.0839 0.076 1.000 . Uiso c ?
H(36) 0.2478 0.1129 0.2034 0.059 1.000 . Uiso c ?
H(39) 0.4770 0.5072 0.2452 0.057 1.000 . Uiso c ?
H(40) 0.6319 0.5649 0.3234 0.064 1.000 . Uiso c ?
H(41) 0.6709 0.4863 0.4236 0.065 1.000 . Uiso c ?
H(42) 0.5602 0.3477 0.4427 0.055 1.000 . Uiso c ?
H(45) 0.0648 0.4021 -0.0043 0.065 1.000 . Uiso c ?
H(46) -0.0617 0.2654 -0.0071 0.069 1.000 . Uiso c ?
H(47) -0.0574 0.1722 0.0907 0.065 1.000 . Uiso c ?
H(48) 0.0765 0.2126 0.1869 0.054 1.000 . Uiso c ?
H(50) 0.3338 0.2977 0.5195 0.048 1.000 . Uiso c ?
H(51) 0.3897 0.2792 0.6412 0.061 1.000 . Uiso c ?
H(52) 0.5021 0.1851 0.6642 0.070 1.000 . Uiso c ?
H(53) 0.5563 0.1107 0.5635 0.076 1.000 . Uiso c ?
H(54) 0.5059 0.1319 0.4401 0.061 1.000 . Uiso c ?
H(56) 0.3371 0.0434 0.3594 0.062 1.000 . Uiso c ?
H(57) 0.3872 -0.0613 0.2790 0.077 1.000 . Uiso c ?
H(58) 0.4858 -0.0148 0.1795 0.087 1.000 . Uiso c ?
H(59) 0.5401 0.1391 0.1616 0.079 1.000 . Uiso c ?
H(60) 0.4983 0.2458 0.2457 0.064 1.000 . Uiso c ?
H(62) 0.0299 0.5001 0.1335 0.072 1.000 . Uiso c ?
H(63) -0.0505 0.6137 0.1696 0.090 1.000 . Uiso c ?
H(64) 0.0468 0.7637 0.1929 0.101 1.000 . Uiso c ?
H(65) 0.2218 0.8008 0.1733 0.106 1.000 . Uiso c ?
H(66) 0.3066 0.6882 0.1397 0.093 1.000 . Uiso c ?
H(68) 0.1480 0.5866 -0.0177 0.100 1.000 . Uiso c ?
H(69) 0.1719 0.6116 -0.1429 0.139 1.000 . Uiso c ?
H(70) 0.3050 0.5628 -0.2006 0.119 1.000 . Uiso c ?
H(71) 0.4127 0.4936 -0.1324 0.113 1.000 . Uiso c ?
H(72) 0.3828 0.4644 -0.0066 0.087 1.000 . Uiso c ?
H(74) 0.5208 0.3292 -0.0556 0.108 1.000 . Uiso c ?
H(75) 0.4720 0.3137 -0.1848 0.150 1.000 . Uiso c ?
H(76) 0.2974 0.2490 -0.2295 0.217 1.000 . Uiso c ?
H(77) 0.1798 0.1928 -0.1402 0.247 1.000 . Uiso c ?
H(78) 0.2198 0.2199 -0.0115 0.162 1.000 . Uiso c ?
H(79c) 0.3683 0.3184 0.0806 0.145 1.000 . Uiso c ?
H(79a) 0.3852 0.2213 0.0747 0.145 1.000 . Uiso c ?
H(80) 0.4778 0.3041 0.0654 0.145 1.000 . Uiso c ?

loop_
_atom_site_aniso_label
_atom_site_aniso_U_11
_atom_site_aniso_U_22
_atom_site_aniso_U_33
_atom_site_aniso_U_12
_atom_site_aniso_U_13
_atom_site_aniso_U_23
Hg(1) 0.03314(8) 0.03738(9) 0.03585(9) 0.00898(7) 0.00307(7) 0.01013(7)
Hg(2) 0.03282(8) 0.0486(1) 0.03347(9) 0.01052(7) 0.00121(7) 0.00612(8)
Pd(1) 0.0192(1) 0.0291(1) 0.0309(1) 0.0065(1) 0.0015(1) 0.0027(1)
Cl(1) 0.675(9) 1.01(2) 0.268(8) 0.647(8) 0.228(6) 0.060(9)
Cl(2) 0.83(1) 0.433(9) 0.256(6) 0.421(8) 0.317(7) 0.119(6)
P(1) 0.0211(4) 0.0331(5) 0.0327(5) 0.0083(4) 0.0014(4) 0.0011(4)
P(2) 0.0258(5) 0.0280(5) 0.0390(5) 0.0065(4) 0.0002(4) 0.0032(4)
P(3) 0.0202(4) 0.0440(6) 0.0378(5) 0.0107(4) 0.0008(4) 0.0019(5)
P(4) 0.0496(6) 0.0543(7) 0.0448(6) 0.0142(5) 0.0076(5) 0.0137(5)
O(1) 0.055(2) 0.073(2) 0.069(2) 0.008(2) -0.005(2) 0.025(2)
C(1) 0.024(2) 0.043(2) 0.037(2) 0.003(2) 0.006(2) 0.000(1)
C(2) 0.041(2) 0.063(3) 0.035(2) 0.012(2) 0.007(2) 0.011(2)
C(3) 0.044(2) 0.075(3) 0.030(2) 0.009(2) 0.003(2) -0.001(2)
C(4) 0.030(2) 0.063(3) 0.042(2) 0.012(2) 0.004(2) -0.014(2)
C(5) 0.022(2) 0.043(2) 0.043(2) 0.009(2) 0.003(2) -0.003(2)
C(6) 0.012(2) 0.045(2) 0.033(1) 0.007(2) 0.005(1) 0.003(1)
C(7) 0.028(2) 0.038(2) 0.051(2) 0.008(2) 0.004(2) 0.013(2)
C(8) 0.039(2) 0.047(2) 0.059(3) 0.013(2) 0.001(2) 0.021(2)
C(9) 0.052(3) 0.044(2) 0.084(3) 0.021(2) -0.004(3) 0.023(2)
C(10) 0.057(3) 0.036(2) 0.086(3) 0.019(2) -0.007(3) 0.009(2)
C(11) 0.042(2) 0.038(2) 0.059(3) 0.014(2) 0.002(2) 0.000(2)
C(12) 0.021(2) 0.032(2) 0.054(2) 0.008(2) 0.002(2) 0.011(1)
C(13) 0.026(2) 0.037(2) 0.043(2) 0.009(2) 0.002(1) 0.001(2)
C(14) 0.038(2) 0.086(3) 0.045(2) 0.026(2) 0.000(2) 0.000(2)
C(15) 0.046(2) 0.098(4) 0.048(3) 0.028(3) -0.018(2) -0.006(3)
C(16) 0.027(2) 0.072(3) 0.073(2) 0.020(2) -0.009(2) -0.003(3)
C(17) 0.027(2) 0.075(3) 0.068(2) 0.018(2) 0.005(2) 0.013(3)
C(18) 0.027(2) 0.050(2) 0.044(2) 0.013(2) 0.005(2) 0.008(2)
C(19) 0.029(2) 0.035(2) 0.031(2) 0.007(1) 0.010(2) 0.000(2)
C(20) 0.040(2) 0.041(2) 0.077(3) 0.012(2) -0.009(2) 0.012(2)
C(21) 0.062(2) 0.039(2) 0.106(4) 0.012(2) -0.015(3) 0.024(3)
C(22) 0.059(2) 0.038(2) 0.062(3) 0.004(2) 0.008(2) 0.015(2)
C(23) 0.030(2) 0.043(2) 0.056(3) -0.002(2) 0.009(2) -0.003(2)
C(24) 0.032(2) 0.039(2) 0.043(2) 0.008(2) 0.008(2) 0.005(2)
C(25) 0.027(2) 0.038(2) 0.054(3) -0.002(2) 0.006(2) -0.009(2)
C(26) 0.031(2) 0.071(3) 0.067(3) -0.001(2) 0.000(2) 0.033(2)
C(27) 0.030(2) 0.084(4) 0.078(3) -0.009(2) 0.004(2) 0.035(3)
C(28) 0.030(2) 0.068(3) 0.096(4) 0.011(2) 0.004(2) -0.005(2)
C(29) 0.032(2) 0.074(3) 0.222(7) 0.011(2) 0.003(3) 0.077(4)
C(30) 0.031(2) 0.071(3) 0.217(6) 0.017(2) 0.006(3) 0.090(3)
C(31) 0.039(2) 0.031(2) 0.043(2) 0.012(2) 0.000(2) 0.000(2)
C(32) 0.050(3) 0.051(3) 0.052(2) 0.001(2) -0.006(2) -0.007(2)
C(33) 0.072(3) 0.069(3) 0.050(2) -0.002(3) -0.013(2) -0.018(2)
C(34) 0.073(3) 0.095(4) 0.047(3) 0.023(3) -0.003(2) -0.024(3)
C(35) 0.056(3) 0.083(4) 0.050(2) 0.016(2) 0.011(2) -0.009(2)
C(36) 0.036(2) 0.058(3) 0.049(2) 0.010(2) -0.004(2) -0.012(2)
C(37) 0.020(2) 0.046(2) 0.038(2) 0.007(1) 0.008(1) 0.001(2)
C(38) 0.033(2) 0.049(2) 0.032(2) 0.012(2) 0.007(1) 0.000(2)
C(39) 0.036(2) 0.056(3) 0.053(3) 0.011(2) 0.012(2) 0.012(2)
C(40) 0.030(2) 0.056(3) 0.066(3) -0.003(2) 0.013(2) 0.001(2)
C(41) 0.026(2) 0.069(3) 0.061(3) 0.000(2) 0.005(2) -0.001(2)
C(42) 0.021(2) 0.066(3) 0.047(2) 0.006(2) 0.002(2) 0.007(2)
C(43) 0.037(2) 0.045(2) 0.029(2) 0.012(2) 0.002(1) -0.002(2)
C(44) 0.046(2) 0.049(2) 0.036(2) 0.021(2) 0.006(2) 0.006(2)
C(45) 0.064(3) 0.063(3) 0.038(2) 0.020(2) -0.006(2) 0.013(2)
C(46) 0.059(3) 0.062(3) 0.048(3) 0.019(2) -0.020(2) -0.005(2)
C(47) 0.050(3) 0.051(3) 0.055(3) 0.007(2) -0.012(2) -0.003(2)
C(48) 0.048(2) 0.044(2) 0.041(2) 0.010(2) -0.002(2) 0.002(2)
C(49) 0.023(2) 0.048(2) 0.040(2) 0.003(2) -0.001(2) 0.006(2)
C(50) 0.021(2) 0.053(3) 0.045(2) 0.007(2) 0.002(2) 0.006(2)
C(51) 0.035(2) 0.069(3) 0.043(2) -0.001(2) 0.005(2) 0.016(2)
C(52) 0.047(3) 0.064(3) 0.055(3) -0.003(2) -0.010(2) 0.023(2)
C(53) 0.058(3) 0.073(3) 0.064(2) 0.026(2) -0.010(2) 0.017(2)
C(54) 0.041(2) 0.057(3) 0.058(2) 0.023(2) -0.003(2) 0.003(2)
C(55) 0.024(2) 0.059(2) 0.049(2) 0.021(2) -0.002(2) -0.006(2)
C(56) 0.035(2) 0.057(2) 0.065(3) 0.020(2) -0.006(2) -0.004(2)
C(57) 0.046(3) 0.067(3) 0.082(3) 0.032(2) -0.007(2) -0.020(2)
C(58) 0.064(3) 0.091(3) 0.073(3) 0.049(2) -0.006(2) -0.025(3)
C(59) 0.049(3) 0.099(3) 0.057(3) 0.036(2) 0.012(2) -0.009(2)
C(60) 0.035(2) 0.073(3) 0.053(3) 0.017(2) 0.003(2) 0.002(2)
C(61) 0.065(2) 0.062(2) 0.035(2) 0.018(2) 0.013(2) 0.005(2)
C(62) 0.066(2) 0.073(3) 0.039(3) 0.016(2) 0.008(2) -0.003(2)
C(63) 0.074(3) 0.093(3) 0.064(3) 0.039(2) 0.006(3) -0.020(3)
C(64) 0.109(4) 0.085(3) 0.064(4) 0.043(3) 0.002(3) -0.011(3)
C(65) 0.113(4) 0.059(3) 0.087(4) 0.015(3) 0.013(4) -0.013(3)
C(66) 0.081(4) 0.065(3) 0.078(4) 0.002(2) 0.015(3) -0.002(3)
C(67) 0.066(3) 0.058(3) 0.048(2) 0.009(2) 0.019(2) 0.012(2)
C(68) 0.095(4) 0.113(4) 0.068(3) 0.063(3) 0.023(3) 0.046(3)
C(69) 0.129(5) 0.174(6) 0.077(3) 0.071(4) 0.050(3) 0.075(4)
C(70) 0.147(5) 0.109(5) 0.056(3) 0.040(4) 0.045(3) 0.038(3)
C(71) 0.127(5) 0.094(4) 0.082(3) 0.048(3) 0.061(3) 0.019(3)
C(72) 0.090(3) 0.064(3) 0.080(3) 0.040(3) 0.042(3) 0.019(3)
C(73) 0.099(4) 0.080(4) 0.092(3) 0.012(4) 0.022(3) 0.006(3)
C(74) 0.069(4) 0.091(4) 0.107(4) 0.014(3) 0.023(3) -0.004(4)
C(75) 0.162(6) 0.106(6) 0.107(4) 0.034(5) 0.011(5) 0.002(5)
C(76) 0.196(8) 0.164(9) 0.133(7) -0.028(7) -0.068(5) 0.025(6)
C(77) 0.18(1) 0.165(9) 0.207(7) -0.070(8) 0.007(7) 0.015(8)
C(78) 0.093(4) 0.090(5) 0.208(8) 0.000(4) 0.013(5) -0.008(6)
C(79) 0.174(7) 0.119(5) 0.093(4) 0.083(5) 0.004(5) 0.003(4)
C(82) 0.47(1) 0.72(2) 0.32(1) -0.02(2) 0.315(7) -0.28(1)

loop_
_atom_type_symbol
_atom_type_oxidation_number
_atom_type_number_in_cell
_atom_type_scat_dispersion_real
_atom_type_scat_dispersion_imag
_atom_type_scat_source
C 0 159 0.017 0.009
;International Tables for Crystallography
(1992, Vol. C, Tables 4.2.6.8 and 6.1.1.1)
;
H 0 130 0.000 0.000
;International Tables for Crystallography
(1992, Vol. C, Table 6.1.1.2)
;
Hg 0 4 -4.990 7.686
;International Tables for Crystallography
(1992, Vol. C, Tables 4.2.6.8 and 6.1.1.1)
;
P 0 8 0.283 0.434
;International Tables for Crystallography
(1992, Vol. C, Tables 4.2.6.8 and 6.1.1.1)
;
Pd 0 2 -0.059 3.934
;International Tables for Crystallography
(1992, Vol. C, Tables 4.2.6.8 and 6.1.1.1)
;
O 0 2 0.047 0.032
;International Tables for Crystallography
(1992, Vol. C, Tables 4.2.6.8 and 6.1.1.1)
;
Cl 0 2 0.348 0.702
;International Tables for Crystallography
(1992, Vol. C, Tables 4.2.6.8 and 6.1.1.1)
;

loop_
_geom_angle_atom_site_label_1
_geom_angle_atom_site_label_2
_geom_angle_atom_site_label_3
_geom_angle
_geom_angle_site_symmetry_1
_geom_angle_site_symmetry_2
_geom_angle_site_symmetry_3
_geom_angle_publ_flag
Pd(1) Hg(1) C(1) 93.3(1) . . . yes
Pd(1) Hg(1) C(7) 89.5(1) . . . yes
C(1) Hg(1) C(7) 174.1(2) . . . yes
Pd(1) Hg(2) C(38) 88.4(1) . . . yes
Pd(1) Hg(2) C(43) 98.9(1) . . . yes
C(38) Hg(2) C(43) 172.4(2) . . . yes
Hg(1) Pd(1) Hg(2) 166.28(1) . . . yes
Hg(1) Pd(1) P(1) 81.35(3) . . . yes
Hg(1) Pd(1) P(2) 79.13(4) . . . yes
Hg(1) Pd(1) P(3) 97.70(4) . . . yes
Hg(2) Pd(1) P(1) 91.04(3) . . . yes
Hg(2) Pd(1) P(2) 114.55(4) . . . yes
Hg(2) Pd(1) P(3) 76.26(4) . . . yes
P(1) Pd(1) P(2) 123.61(5) . . . yes
P(1) Pd(1) P(3) 120.44(5) . . . yes
P(2) Pd(1) P(3) 114.33(5) . . . yes
Cl(2) Cl(1) C(82) 59.4(6) 2_657 . . yes
Cl(1) Cl(2) C(82) 55.6(6) 2_657 . . yes
Pd(1) P(1) C(6) 114.0(2) . . . yes
Pd(1) P(1) C(13) 118.6(2) . . . yes
Pd(1) P(1) C(19) 116.9(2) . . . yes
C(6) P(1) C(13) 101.4(2) . . . yes
C(6) P(1) C(19) 102.2(2) . . . yes
C(13) P(1) C(19) 101.2(2) . . . yes
Pd(1) P(2) C(12) 107.2(2) . . . yes
Pd(1) P(2) C(25) 121.8(2) . . . yes
Pd(1) P(2) C(31) 120.4(2) . . . yes
C(12) P(2) C(25) 101.0(2) . . . yes
C(12) P(2) C(31) 103.2(2) . . . yes
C(25) P(2) C(31) 100.3(2) . . . yes
Pd(1) P(3) C(37) 116.3(2) . . . yes
Pd(1) P(3) C(49) 116.2(2) . . . yes
Pd(1) P(3) C(55) 115.9(2) . . . yes
C(37) P(3) C(49) 101.9(2) . . . yes
C(37) P(3) C(55) 102.4(2) . . . yes
C(49) P(3) C(55) 102.0(3) . . . yes
O(1) P(4) C(44) 113.5(3) . . . yes
O(1) P(4) C(61) 113.1(3) . . . yes
O(1) P(4) C(67) 112.7(3) . . . yes
C(44) P(4) C(61) 106.2(3) . . . yes
C(44) P(4) C(67) 106.6(3) . . . yes
C(61) P(4) C(67) 104.2(3) . . . yes
Hg(1) C(1) C(2) 120.3(4) . . . yes
Hg(1) C(1) C(6) 122.5(4) . . . yes
C(2) C(1) C(6) 117.2(5) . . . yes
C(1) C(2) C(3) 122.1(6) . . . yes
C(1) C(2) H(2) 119.0 . . . no
C(3) C(2) H(2) 119.0 . . . no
C(2) C(3) C(4) 119.9(5) . . . yes
C(2) C(3) H(3) 120.1 . . . no
C(4) C(3) H(3) 120.1 . . . no
C(3) C(4) C(5) 119.6(5) . . . yes
C(3) C(4) H(4) 120.2 . . . no
C(5) C(4) H(4) 120.2 . . . no
C(4) C(5) C(6) 120.9(5) . . . yes
C(4) C(5) H(5) 119.6 . . . no
C(6) C(5) H(5) 119.5 . . . no
P(1) C(6) C(1) 119.2(4) . . . yes
P(1) C(6) C(5) 120.3(4) . . . yes
C(1) C(6) C(5) 120.4(5) . . . yes
Hg(1) C(7) C(8) 121.1(4) . . . yes
Hg(1) C(7) C(12) 121.7(4) . . . yes
C(8) C(7) C(12) 117.0(5) . . . yes
C(7) C(8) C(9) 121.9(6) . . . yes
C(7) C(8) H(9) 119.1 . . . no
C(9) C(8) H(9) 119.1 . . . no
C(8) C(9) C(10) 119.7(6) . . . yes
C(8) C(9) H(10) 120.2 . . . no
C(10) C(9) H(10) 120.2 . . . no
C(9) C(10) C(11) 120.7(6) . . . yes
C(9) C(10) H(11) 119.7 . . . no
C(11) C(10) H(11) 119.7 . . . no
C(10) C(11) C(12) 120.2(6) . . . yes
C(10) C(11) H(12) 119.9 . . . no
C(12) C(11) H(12) 119.9 . . . no
P(2) C(12) C(7) 117.7(4) . . . yes
P(2) C(12) C(11) 121.7(4) . . . yes
C(7) C(12) C(11) 120.6(5) . . . yes
P(1) C(13) C(14) 117.8(4) . . . yes
P(1) C(13) C(18) 124.0(4) . . . yes
C(14) C(13) C(18) 118.2(5) . . . yes
C(13) C(14) C(15) 120.1(6) . . . yes
C(13) C(14) H(14) 120.0 . . . no
C(15) C(14) H(14) 120.0 . . . no
C(14) C(15) C(16) 120.5(6) . . . yes
C(14) C(15) H(15) 119.8 . . . no
C(16) C(15) H(15) 119.7 . . . no
C(15) C(16) C(17) 120.0(5) . . . yes
C(15) C(16) H(16) 120.0 . . . no
C(17) C(16) H(16) 120.0 . . . no
C(16) C(17) C(18) 120.5(6) . . . yes
C(16) C(17) H(17) 119.7 . . . no
C(18) C(17) H(17) 119.8 . . . no
C(13) C(18) C(17) 120.7(5) . . . yes
C(13) C(18) H(18) 119.6 . . . no
C(17) C(18) H(18) 119.6 . . . no
P(1) C(19) C(20) 124.1(4) . . . yes
P(1) C(19) C(24) 117.6(4) . . . yes
C(20) C(19) C(24) 118.4(5) . . . yes
C(19) C(20) C(21) 120.9(5) . . . yes
C(19) C(20) H(20) 119.6 . . . no
C(21) C(20) H(20) 119.5 . . . no
C(20) C(21) C(22) 120.3(6) . . . yes
C(20) C(21) H(21) 119.9 . . . no
C(22) C(21) H(21) 119.8 . . . no
C(21) C(22) C(23) 119.6(6) . . . yes
C(21) C(22) H(22) 120.2 . . . no
C(23) C(22) H(22) 120.2 . . . no
C(22) C(23) C(24) 119.9(5) . . . yes
C(22) C(23) H(23) 120.1 . . . no
C(24) C(23) H(23) 120.0 . . . no
C(19) C(24) C(23) 120.9(5) . . . yes
C(19) C(24) H(24) 119.6 . . . no
C(23) C(24) H(24) 119.6 . . . no
P(2) C(25) C(26) 123.0(5) . . . yes
P(2) C(25) C(30) 120.3(5) . . . yes
C(26) C(25) C(30) 116.7(5) . . . yes
C(25) C(26) C(27) 121.5(6) . . . yes
C(25) C(26) H(26) 119.2 . . . no
C(27) C(26) H(26) 119.3 . . . no
C(26) C(27) C(28) 120.8(6) . . . yes
C(26) C(27) H(27) 119.6 . . . no
C(28) C(27) H(27) 119.6 . . . no
C(27) C(28) C(29) 118.7(6) . . . yes
C(27) C(28) H(28) 120.7 . . . no
C(29) C(28) H(28) 120.7 . . . no
C(28) C(29) C(30) 119.4(7) . . . yes
C(28) C(29) H(29) 120.3 . . . no
C(30) C(29) H(29) 120.3 . . . no
C(25) C(30) C(29) 122.9(7) . . . yes
C(25) C(30) H(30) 118.5 . . . no
C(29) C(30) H(30) 118.6 . . . no
P(2) C(31) C(32) 123.8(4) . . . yes
P(2) C(31) C(36) 118.3(4) . . . yes
C(32) C(31) C(36) 117.9(5) . . . yes
C(31) C(32) C(33) 120.8(6) . . . yes
C(31) C(32) H(32) 119.6 . . . no
C(33) C(32) H(32) 119.6 . . . no
C(32) C(33) C(34) 120.5(6) . . . yes
C(32) C(33) H(33) 119.7 . . . no
C(34) C(33) H(33) 119.8 . . . no
C(33) C(34) C(35) 119.1(6) . . . yes
C(33) C(34) H(34) 120.5 . . . no
C(35) C(34) H(34) 120.5 . . . no
C(34) C(35) C(36) 121.3(6) . . . yes
C(34) C(35) H(35) 119.3 . . . no
C(36) C(35) H(35) 119.4 . . . no
C(31) C(36) C(35) 120.4(5) . . . yes
C(31) C(36) H(36) 119.8 . . . no
C(35) C(36) H(36) 119.8 . . . no
P(3) C(37) C(38) 118.4(4) . . . yes
P(3) C(37) C(42) 121.5(4) . . . yes
C(38) C(37) C(42) 120.0(5) . . . yes
Hg(2) C(38) C(37) 126.4(4) . . . yes
Hg(2) C(38) C(39) 115.4(4) . . . yes
C(37) C(38) C(39) 118.1(5) . . . yes
C(38) C(39) C(40) 120.9(6) . . . yes
C(38) C(39) H(39) 119.6 . . . no
C(40) C(39) H(39) 119.6 . . . no
C(39) C(40) C(41) 119.9(6) . . . yes
C(39) C(40) H(40) 120.1 . . . no
C(41) C(40) H(40) 120.0 . . . no
C(40) C(41) C(42) 119.7(5) . . . yes
C(40) C(41) H(41) 120.1 . . . no
C(42) C(41) H(41) 120.1 . . . no
C(37) C(42) C(41) 121.3(6) . . . yes
C(37) C(42) H(42) 119.3 . . . no
C(41) C(42) H(42) 119.3 . . . no
Hg(2) C(43) C(44) 121.9(4) . . . yes
Hg(2) C(43) C(48) 120.7(4) . . . yes
C(44) C(43) C(48) 117.1(5) . . . yes
P(4) C(44) C(43) 119.5(4) . . . yes
P(4) C(44) C(45) 119.9(4) . . . yes
C(43) C(44) C(45) 120.6(5) . . . yes
C(44) C(45) C(46) 120.9(6) . . . yes
C(44) C(45) H(45) 119.6 . . . no
C(46) C(45) H(45) 119.5 . . . no
C(45) C(46) C(47) 119.1(6) . . . yes
C(45) C(46) H(46) 120.4 . . . no
C(47) C(46) H(46) 120.4 . . . no
C(46) C(47) C(48) 120.1(6) . . . yes
C(46) C(47) H(47) 120.0 . . . no
C(48) C(47) H(47) 119.9 . . . no
C(43) C(48) C(47) 122.2(6) . . . yes
C(43) C(48) H(48) 118.9 . . . no
C(47) C(48) H(48) 118.9 . . . no
P(3) C(49) C(50) 117.7(4) . . . yes
P(3) C(49) C(54) 124.8(4) . . . yes
C(50) C(49) C(54) 117.5(5) . . . yes
C(49) C(50) C(51) 121.4(6) . . . yes
C(49) C(50) H(50) 119.3 . . . no
C(51) C(50) H(50) 119.3 . . . no
C(50) C(51) C(52) 120.6(6) . . . yes
C(50) C(51) H(51) 119.7 . . . no
C(52) C(51) H(51) 119.7 . . . no
C(51) C(52) C(53) 118.8(6) . . . yes
C(51) C(52) H(52) 120.6 . . . no
C(53) C(52) H(52) 120.6 . . . no
C(52) C(53) C(54) 121.4(6) . . . yes
C(52) C(53) H(53) 119.3 . . . no
C(54) C(53) H(53) 119.3 . . . no
C(49) C(54) C(53) 120.3(6) . . . yes
C(49) C(54) H(54) 119.9 . . . no
C(53) C(54) H(54) 119.9 . . . no
P(3) C(55) C(56) 118.2(4) . . . yes
P(3) C(55) C(60) 123.5(5) . . . yes
C(56) C(55) C(60) 118.1(6) . . . yes
C(55) C(56) C(57) 120.3(6) . . . yes
C(55) C(56) H(56) 119.9 . . . no
C(57) C(56) H(56) 119.9 . . . no
C(56) C(57) C(58) 120.9(7) . . . yes
C(56) C(57) H(57) 119.5 . . . no
C(58) C(57) H(57) 119.5 . . . no
C(57) C(58) C(59) 119.7(6) . . . yes
C(57) C(58) H(58) 120.1 . . . no
C(59) C(58) H(58) 120.1 . . . no
C(58) C(59) C(60) 119.7(6) . . . yes
C(58) C(59) H(59) 120.2 . . . no
C(60) C(59) H(59) 120.2 . . . no
C(55) C(60) C(59) 121.2(6) . . . yes
C(55) C(60) H(60) 119.4 . . . no
C(59) C(60) H(60) 119.4 . . . no
P(4) C(61) C(62) 123.0(5) . . . yes
P(4) C(61) C(66) 119.1(5) . . . yes
C(62) C(61) C(66) 117.8(7) . . . yes
C(61) C(62) C(63) 120.6(7) . . . yes
C(61) C(62) H(62) 119.7 . . . no
C(63) C(62) H(62) 119.7 . . . no
C(62) C(63) C(64) 120.9(7) . . . yes
C(62) C(63) H(63) 119.5 . . . no
C(64) C(63) H(63) 119.6 . . . no
C(63) C(64) C(65) 119.2(8) . . . yes
C(63) C(64) H(64) 120.4 . . . no
C(65) C(64) H(64) 120.4 . . . no
C(64) C(65) C(66) 121.1(7) . . . yes
C(64) C(65) H(65) 119.5 . . . no
C(66) C(65) H(65) 119.5 . . . no
C(61) C(66) C(65) 120.4(7) . . . yes
C(61) C(66) H(66) 119.8 . . . no
C(65) C(66) H(66) 119.8 . . . no
P(4) C(67) C(68) 123.5(6) . . . yes
P(4) C(67) C(72) 118.2(6) . . . yes
C(68) C(67) C(72) 118.3(6) . . . yes
C(67) C(68) C(69) 122.7(8) . . . yes
C(67) C(68) H(68) 118.7 . . . no
C(69) C(68) H(68) 118.6 . . . no
C(68) C(69) C(70) 118.6(8) . . . yes
C(68) C(69) H(69) 120.7 . . . no
C(70) C(69) H(69) 120.7 . . . no
C(69) C(70) C(71) 120.2(7) . . . yes
C(69) C(70) H(70) 119.9 . . . no
C(71) C(70) H(70) 119.9 . . . no
C(70) C(71) C(72) 120.0(8) . . . yes
C(70) C(71) H(71) 120.0 . . . no
C(72) C(71) H(71) 120.0 . . . no
C(67) C(72) C(71) 120.2(7) . . . yes
C(67) C(72) H(72) 119.9 . . . no
C(71) C(72) H(72) 119.9 . . . no
C(74) C(73) C(78) 122.8(9) . . . yes
C(74) C(73) C(79) 120.9(9) . . . yes
C(78) C(73) C(79) 116.2(9) . . . yes
C(73) C(74) C(75) 119.9(8) . . . yes
C(73) C(74) H(74) 120.1 . . . no
C(75) C(74) H(74) 120.0 . . . no
C(74) C(75) C(76) 121(1) . . . yes
C(74) C(75) H(75) 119.7 . . . no
C(76) C(75) H(75) 119.7 . . . no
C(75) C(76) C(77) 116(1) . . . yes
C(75) C(76) H(76) 122.1 . . . no
C(77) C(76) H(76) 122.3 . . . no
C(76) C(77) C(78) 127(1) . . . yes
C(76) C(77) H(77) 116.6 . . . no
C(78) C(77) H(77) 116.9 . . . no
C(73) C(78) C(77) 114(1) . . . yes
C(73) C(78) H(78) 123.0 . . . no
C(77) C(78) H(78) 122.9 . . . no
C(73) C(79) H(79c) 109.5 . . . no
C(73) C(79) H(79a) 109.5 . . . no
C(73) C(79) H(80) 109.5 . . . no
H(79c) C(79) H(79a) 109.4 . . . no
H(79c) C(79) H(80) 109.5 . . . no
H(79a) C(79) H(80) 109.4 . . . no
Cl(1) C(82) Cl(1) 180.00 . . 2_657 no
Cl(1) C(82) Cl(2) 115.0(6) . . . yes
Cl(1) C(82) Cl(2) 65.0(6) . . 2_657 no
Cl(1) C(82) Cl(2) 65.0(6) 2_657 . . no
Cl(1) C(82) Cl(2) 115.0(6) 2_657 . 2_657 no
Cl(2) C(82) Cl(2) 180.00 . . 2_657 no

loop_
_geom_bond_atom_site_label_1
_geom_bond_atom_site_label_2
_geom_bond_distance
_geom_bond_site_symmetry_1
_geom_bond_site_symmetry_2
_geom_bond_publ_flag
Hg(1) Pd(1) 2.8899(4) . . yes
Hg(1) C(1) 2.099(5) . . yes
Hg(1) C(7) 2.088(6) . . yes
Hg(2) Pd(1) 3.2207(4) . . yes
Hg(2) C(38) 2.084(5) . . yes
Hg(2) C(43) 2.093(5) . . yes
Pd(1) P(1) 2.328(1) . . yes
Pd(1) P(2) 2.356(1) . . yes
Pd(1) P(3) 2.343(1) . . yes
Cl(1) Cl(2) 1.81(2) . 2_657 yes
Cl(1) C(82) 1.64(1) . . yes
Cl(2) C(82) 1.72(1) . . yes
P(1) C(6) 1.844(5) . . yes
P(1) C(13) 1.843(5) . . yes
P(1) C(19) 1.840(5) . . yes
P(2) C(12) 1.839(5) . . yes
P(2) C(25) 1.845(5) . . yes
P(2) C(31) 1.841(5) . . yes
P(3) C(37) 1.837(5) . . yes
P(3) C(49) 1.840(5) . . yes
P(3) C(55) 1.839(6) . . yes
P(4) O(1) 1.474(4) . . yes
P(4) C(44) 1.820(6) . . yes
P(4) C(61) 1.809(7) . . yes
P(4) C(67) 1.804(6) . . yes
C(1) C(2) 1.402(7) . . yes
C(1) C(6) 1.394(7) . . yes
C(2) C(3) 1.387(8) . . yes
C(2) H(2) 0.95 . . no
C(3) C(4) 1.371(9) . . yes
C(3) H(3) 0.95 . . no
C(4) C(5) 1.381(7) . . yes
C(4) H(4) 0.95 . . no
C(5) C(6) 1.399(7) . . yes
C(5) H(5) 0.95 . . no
C(7) C(8) 1.394(7) . . yes
C(7) C(12) 1.411(7) . . yes
C(8) C(9) 1.400(8) . . yes
C(8) H(9) 0.95 . . no
C(9) C(10) 1.367(9) . . yes
C(9) H(10) 0.95 . . no
C(10) C(11) 1.370(8) . . yes
C(10) H(11) 0.95 . . no
C(11) C(12) 1.405(7) . . yes
C(11) H(12) 0.95 . . no
C(13) C(14) 1.394(7) . . yes
C(13) C(18) 1.377(7) . . yes
C(14) C(15) 1.390(8) . . yes
C(14) H(14) 0.95 . . no
C(15) C(16) 1.363(9) . . yes
C(15) H(15) 0.95 . . no
C(16) C(17) 1.357(8) . . yes
C(16) H(16) 0.95 . . no
C(17) C(18) 1.389(7) . . yes
C(17) H(17) 0.95 . . no
C(18) H(18) 0.95 . . no
C(19) C(20) 1.379(7) . . yes
C(19) C(24) 1.391(7) . . yes
C(20) C(21) 1.379(8) . . yes
C(20) H(20) 0.95 . . no
C(21) C(22) 1.385(9) . . yes
C(21) H(21) 0.95 . . no
C(22) C(23) 1.371(8) . . yes
C(22) H(22) 0.95 . . no
C(23) C(24) 1.389(7) . . yes
C(23) H(23) 0.95 . . no
C(24) H(24) 0.95 . . no
C(25) C(26) 1.355(8) . . yes
C(25) C(30) 1.350(8) . . yes
C(26) C(27) 1.390(8) . . yes
C(26) H(26) 0.95 . . no
C(27) C(28) 1.348(9) . . yes
C(27) H(27) 0.95 . . no
C(28) C(29) 1.36(1) . . yes
C(28) H(28) 0.95 . . no
C(29) C(30) 1.388(9) . . yes
C(29) H(29) 0.95 . . no
C(30) H(30) 0.95 . . no
C(31) C(32) 1.384(7) . . yes
C(31) C(36) 1.387(7) . . yes
C(32) C(33) 1.379(9) . . yes
C(32) H(32) 0.95 . . no
C(33) C(34) 1.372(9) . . yes
C(33) H(33) 0.95 . . no
C(34) C(35) 1.357(9) . . yes
C(34) H(34) 0.95 . . no
C(35) C(36) 1.377(8) . . yes
C(35) H(35) 0.95 . . no
C(36) H(36) 0.95 . . no
C(37) C(38) 1.387(7) . . yes
C(37) C(42) 1.388(7) . . yes
C(38) C(39) 1.400(7) . . yes
C(39) C(40) 1.397(8) . . yes
C(39) H(39) 0.95 . . no
C(40) C(41) 1.366(9) . . yes
C(40) H(40) 0.95 . . no
C(41) C(42) 1.372(8) . . yes
C(41) H(41) 0.95 . . no
C(42) H(42) 0.95 . . no
C(43) C(44) 1.395(7) . . yes
C(43) C(48) 1.385(7) . . yes
C(44) C(45) 1.399(8) . . yes
C(45) C(46) 1.372(8) . . yes
C(45) H(45) 0.95 . . no
C(46) C(47) 1.375(9) . . yes
C(46) H(46) 0.95 . . no
C(47) C(48) 1.386(8) . . yes
C(47) H(47) 0.95 . . no
C(48) H(48) 0.95 . . no
C(49) C(50) 1.390(7) . . yes
C(49) C(54) 1.402(8) . . yes
C(50) C(51) 1.372(8) . . yes
C(50) H(50) 0.95 . . no
C(51) C(52) 1.390(9) . . yes
C(51) H(51) 0.95 . . no
C(52) C(53) 1.360(9) . . yes
C(52) H(52) 0.95 . . no
C(53) C(54) 1.389(8) . . yes
C(53) H(53) 0.95 . . no
C(54) H(54) 0.95 . . no
C(55) C(56) 1.397(8) . . yes
C(55) C(60) 1.384(8) . . yes
C(56) C(57) 1.381(8) . . yes
C(56) H(56) 0.95 . . no
C(57) C(58) 1.37(1) . . yes
C(57) H(57) 0.95 . . no
C(58) C(59) 1.38(1) . . yes
C(58) H(58) 0.95 . . no
C(59) C(60) 1.390(9) . . yes
C(59) H(59) 0.95 . . no
C(60) H(60) 0.95 . . no
C(61) C(62) 1.385(9) . . yes
C(61) C(66) 1.392(9) . . yes
C(62) C(63) 1.385(9) . . yes
C(62) H(62) 0.95 . . no
C(63) C(64) 1.38(1) . . yes
C(63) H(63) 0.95 . . no
C(64) C(65) 1.35(1) . . yes
C(64) H(64) 0.95 . . no
C(65) C(66) 1.40(1) . . yes
C(65) H(65) 0.95 . . no
C(66) H(66) 0.95 . . no
C(67) C(68) 1.362(9) . . yes
C(67) C(72) 1.375(9) . . yes
C(68) C(69) 1.381(9) . . yes
C(68) H(68) 0.95 . . no
C(69) C(70) 1.38(1) . . yes
C(69) H(69) 0.95 . . no
C(70) C(71) 1.36(1) . . yes
C(70) H(70) 0.95 . . no
C(71) C(72) 1.41(1) . . yes
C(71) H(71) 0.95 . . no
C(72) H(72) 0.95 . . no
C(73) C(74) 1.38(1) . . yes
C(73) C(78) 1.37(1) . . yes
C(73) C(79) 1.44(1) . . yes
C(74) C(75) 1.39(1) . . yes
C(74) H(74) 0.95 . . no
C(75) C(76) 1.36(1) . . yes
C(75) H(75) 0.95 . . no
C(76) C(77) 1.42(2) . . yes
C(76) H(76) 0.95 . . no
C(77) C(78) 1.36(2) . . yes
C(77) H(77) 0.95 . . no
C(78) H(78) 0.95 . . no
C(79) H(79c) 0.95 . . no
C(79) H(79a) 0.95 . . no
C(79) H(80) 0.95 . . no

loop_
_geom_contact_atom_site_label_1
_geom_contact_atom_site_label_2
_geom_contact_distance
_geom_contact_site_symmetry_1
_geom_contact_site_symmetry_2
_geom_contact_publ_flag
C(4) C(41) 3.542(8) . 2_666 no
C(16) C(42) 3.517(8) . 1_455 no
C(16) C(41) 3.549(9) . 1_455 no
C(72) C(73) 3.58(1) . . no

loop_
_geom_torsion_atom_site_label_1
_geom_torsion_atom_site_label_2
_geom_torsion_atom_site_label_3
_geom_torsion_atom_site_label_4
_geom_torsion_site_symmetry_1
_geom_torsion_site_symmetry_2
_geom_torsion_site_symmetry_3
_geom_torsion_site_symmetry_4
_geom_torsion
_geom_torsion_publ_flag
Hg(1) Pd(1) Hg(2) C(38) . . . . 40.2(2) no
Hg(1) Pd(1) Hg(2) C(43) . . . . -141.7(2) no
Hg(1) Pd(1) P(1) C(6) . . . . 28.1(2) no
Hg(1) Pd(1) P(1) C(13) . . . . -91.2(2) no
Hg(1) Pd(1) P(1) C(19) . . . . 147.2(2) no
Hg(1) Pd(1) P(2) C(12) . . . . -43.4(2) no
Hg(1) Pd(1) P(2) C(25) . . . . 71.8(2) no
Hg(1) Pd(1) P(2) C(31) . . . . -160.8(2) no
Hg(1) Pd(1) P(3) C(37) . . . . -133.3(2) no
Hg(1) Pd(1) P(3) C(49) . . . . -13.3(2) no
Hg(1) Pd(1) P(3) C(55) . . . . 106.4(2) no
Hg(1) C(1) C(2) C(3) . . . . 175.6(4) no
Hg(1) C(1) C(6) P(1) . . . . 2.6(6) no
Hg(1) C(1) C(6) C(5) . . . . -176.7(3) no
Hg(1) C(7) C(8) C(9) . . . . -174.2(4) no
Hg(1) C(7) C(12) P(2) . . . . -2.9(6) no
Hg(1) C(7) C(12) C(11) . . . . 174.7(4) no
Hg(2) Pd(1) Hg(1) C(1) . . . . 34.6(2) no
Hg(2) Pd(1) Hg(1) C(7) . . . . -140.2(2) no
Hg(2) Pd(1) P(1) C(6) . . . . -140.4(2) no
Hg(2) Pd(1) P(1) C(13) . . . . 100.3(2) no
Hg(2) Pd(1) P(1) C(19) . . . . -21.4(2) no
Hg(2) Pd(1) P(2) C(12) . . . . 135.6(2) no
Hg(2) Pd(1) P(2) C(25) . . . . -109.2(2) no
Hg(2) Pd(1) P(2) C(31) . . . . 18.3(2) no
Hg(2) Pd(1) P(3) C(37) . . . . 34.2(2) no
Hg(2) Pd(1) P(3) C(49) . . . . 154.1(2) no
Hg(2) Pd(1) P(3) C(55) . . . . -86.2(2) no
Hg(2) C(38) C(37) P(3) . . . . 6.0(7) no
Hg(2) C(38) C(37) C(42) . . . . -174.7(4) no
Hg(2) C(38) C(39) C(40) . . . . 174.8(5) no
Hg(2) C(43) C(44) P(4) . . . . -10.2(7) no
Hg(2) C(43) C(44) C(45) . . . . 171.2(4) no
Hg(2) C(43) C(48) C(47) . . . . -172.2(5) no
Pd(1) Hg(1) C(1) C(2) . . . . -160.4(4) no
Pd(1) Hg(1) C(1) C(6) . . . . 16.7(4) no
Pd(1) Hg(1) C(7) C(8) . . . . 147.5(4) no
Pd(1) Hg(1) C(7) C(12) . . . . -27.5(4) no
Pd(1) Hg(2) C(38) C(37) . . . . 16.8(5) no
Pd(1) Hg(2) C(38) C(39) . . . . -161.2(4) no
Pd(1) Hg(2) C(43) C(44) . . . . 165.2(4) no
Pd(1) Hg(2) C(43) C(48) . . . . -21.7(5) no
Pd(1) P(1) C(6) C(1) . . . . -27.6(4) no
Pd(1) P(1) C(6) C(5) . . . . 151.7(3) no
Pd(1) P(1) C(13) C(14) . . . . -51.9(5) no
Pd(1) P(1) C(13) C(18) . . . . 126.4(4) no
Pd(1) P(1) C(19) C(20) . . . . 125.1(5) no
Pd(1) P(1) C(19) C(24) . . . . -54.5(4) no
Pd(1) P(2) C(12) C(7) . . . . 41.6(4) no
Pd(1) P(2) C(12) C(11) . . . . -136.1(4) no
Pd(1) P(2) C(25) C(26) . . . . -121.8(5) no
Pd(1) P(2) C(25) C(30) . . . . 60.2(7) no
Pd(1) P(2) C(31) C(32) . . . . -153.8(5) no
Pd(1) P(2) C(31) C(36) . . . . 28.7(5) no
Pd(1) P(3) C(37) C(38) . . . . -37.7(5) no
Pd(1) P(3) C(37) C(42) . . . . 143.0(4) no
Pd(1) P(3) C(49) C(50) . . . . -48.4(5) no
Pd(1) P(3) C(49) C(54) . . . . 134.7(4) no
Pd(1) P(3) C(55) C(56) . . . . -66.2(5) no
Pd(1) P(3) C(55) C(60) . . . . 107.3(5) no
Cl(1) Cl(2) C(82) Cl(2) . 2_657 . . 107.3(5) no
Cl(1) C(82) Cl(1) Cl(2) . . 2_657 . 107.3(5) no
P(1) Pd(1) Hg(1) C(1) . . . . -22.4(1) no
P(1) Pd(1) Hg(1) C(7) . . . . 162.8(1) no
P(1) Pd(1) Hg(2) C(38) . . . . 96.1(2) no
P(1) Pd(1) Hg(2) C(43) . . . . -85.7(2) no
P(1) Pd(1) P(2) C(12) . . . . -115.3(2) no
P(1) Pd(1) P(2) C(25) . . . . 0.0(2) no
P(1) Pd(1) P(2) C(31) . . . . 127.4(2) no
P(1) Pd(1) P(3) C(37) . . . . -48.8(2) no
P(1) Pd(1) P(3) C(49) . . . . 71.2(2) no
P(1) Pd(1) P(3) C(55) . . . . -169.2(2) no
P(1) C(6) C(1) C(2) . . . . 179.8(4) no
P(1) C(6) C(5) C(4) . . . . -178.3(4) no
P(1) C(13) C(14) C(15) . . . . 177.4(5) no
P(1) C(13) C(18) C(17) . . . . -177.3(5) no
P(1) C(19) C(20) C(21) . . . . 179.8(5) no
P(1) C(19) C(24) C(23) . . . . 179.5(4) no
P(2) Pd(1) Hg(1) C(1) . . . . -149.2(1) no
P(2) Pd(1) Hg(1) C(7) . . . . 36.0(1) no
P(2) Pd(1) Hg(2) C(38) . . . . -135.8(2) no
P(2) Pd(1) Hg(2) C(43) . . . . 42.4(2) no
P(2) Pd(1) P(1) C(6) . . . . 98.9(2) no
P(2) Pd(1) P(1) C(13) . . . . -20.4(2) no
P(2) Pd(1) P(1) C(19) . . . . -142.1(2) no
P(2) Pd(1) P(3) C(37) . . . . 145.2(2) no
P(2) Pd(1) P(3) C(49) . . . . -94.8(2) no
P(2) Pd(1) P(3) C(55) . . . . 24.8(2) no
P(2) C(12) C(7) C(8) . . . . -178.2(4) no
P(2) C(12) C(11) C(10) . . . . 178.3(5) no
P(2) C(25) C(26) C(27) . . . . -178.7(5) no
P(2) C(25) C(30) C(29) . . . . 179.2(7) no
P(2) C(31) C(32) C(33) . . . . -178.7(5) no
P(2) C(31) C(36) C(35) . . . . 177.3(5) no
P(3) Pd(1) Hg(1) C(1) . . . . 97.4(1) no
P(3) Pd(1) Hg(1) C(7) . . . . -77.4(1) no
P(3) Pd(1) Hg(2) C(38) . . . . -25.0(2) no
P(3) Pd(1) Hg(2) C(43) . . . . 153.1(2) no
P(3) Pd(1) P(1) C(6) . . . . -65.7(2) no
P(3) Pd(1) P(1) C(13) . . . . 175.0(2) no
P(3) Pd(1) P(1) C(19) . . . . 53.3(2) no
P(3) Pd(1) P(2) C(12) . . . . 50.2(2) no
P(3) Pd(1) P(2) C(25) . . . . 165.4(2) no
P(3) Pd(1) P(2) C(31) . . . . -67.2(2) no
P(3) C(37) C(38) C(39) . . . . -176.0(4) no
P(3) C(37) C(42) C(41) . . . . 178.6(5) no
P(3) C(49) C(50) C(51) . . . . -179.3(4) no
P(3) C(49) C(54) C(53) . . . . -179.8(5) no
P(3) C(55) C(56) C(57) . . . . 174.5(5) no
P(3) C(55) C(60) C(59) . . . . -172.3(5) no
P(4) C(44) C(43) C(48) . . . . 176.5(4) no
P(4) C(44) C(45) C(46) . . . . -177.4(5) no
P(4) C(61) C(62) C(63) . . . . -175.8(5) no
P(4) C(61) C(66) C(65) . . . . 175.1(6) no
P(4) C(67) C(68) C(69) . . . . -178.7(7) no
P(4) C(67) C(72) C(71) . . . . 179.9(6) no
O(1) P(4) C(44) C(43) . . . . 23.7(6) no
O(1) P(4) C(44) C(45) . . . . -157.6(5) no
O(1) P(4) C(61) C(62) . . . . -133.0(5) no
O(1) P(4) C(61) C(66) . . . . 49.9(6) no
O(1) P(4) C(67) C(68) . . . . -145.9(6) no
O(1) P(4) C(67) C(72) . . . . 33.5(6) no
C(1) Hg(1) C(7) C(8) . . . . 29(2) no
C(1) Hg(1) C(7) C(12) . . . . -146(2) no
C(1) C(2) C(3) C(4) . . . . 1.3(9) no
C(1) C(6) P(1) C(13) . . . . 101.0(4) no
C(1) C(6) P(1) C(19) . . . . -154.6(4) no
C(1) C(6) C(5) C(4) . . . . 0.9(7) no
C(2) C(1) Hg(1) C(7) . . . . -42(2) no
C(2) C(1) C(6) C(5) . . . . 0.6(7) no
C(2) C(3) C(4) C(5) . . . . 0.3(9) no
C(3) C(2) C(1) C(6) . . . . -1.7(8) no
C(3) C(4) C(5) C(6) . . . . -1.3(8) no
C(5) C(6) P(1) C(13) . . . . -79.7(4) no
C(5) C(6) P(1) C(19) . . . . 24.6(4) no
C(6) P(1) C(13) C(14) . . . . -177.5(5) no
C(6) P(1) C(13) C(18) . . . . 0.8(5) no
C(6) P(1) C(19) C(20) . . . . -109.7(5) no
C(6) P(1) C(19) C(24) . . . . 70.6(4) no
C(6) C(1) Hg(1) C(7) . . . . 135(2) no
C(7) C(8) C(9) C(10) . . . . -1.7(9) no
C(7) C(12) P(2) C(25) . . . . -86.9(4) no
C(7) C(12) P(2) C(31) . . . . 169.6(4) no
C(7) C(12) C(11) C(10) . . . . 0.7(8) no
C(8) C(7) C(12) C(11) . . . . -0.5(7) no
C(8) C(9) C(10) C(11) . . . . 2(1) no
C(9) C(8) C(7) C(12) . . . . 1.0(8) no
C(9) C(10) C(11) C(12) . . . . -1.4(9) no
C(11) C(12) P(2) C(25) . . . . 95.4(5) no
C(11) C(12) P(2) C(31) . . . . -8.0(5) no
C(12) P(2) C(25) C(26) . . . . -3.5(6) no
C(12) P(2) C(25) C(30) . . . . 178.6(6) no
C(12) P(2) C(31) C(32) . . . . 86.9(5) no
C(12) P(2) C(31) C(36) . . . . -90.6(5) no
C(13) P(1) C(19) C(20) . . . . -5.3(5) no
C(13) P(1) C(19) C(24) . . . . 175.1(4) no
C(13) C(14) C(15) C(16) . . . . 0(1) no
C(13) C(18) C(17) C(16) . . . . 0(1) no
C(14) C(13) P(1) C(19) . . . . 77.4(5) no
C(14) C(13) C(18) C(17) . . . . 1.0(9) no
C(14) C(15) C(16) C(17) . . . . 1(1) no
C(15) C(14) C(13) C(18) . . . . -1(1) no
C(15) C(16) C(17) C(18) . . . . -1(1) no
C(18) C(13) P(1) C(19) . . . . -104.3(5) no
C(19) C(20) C(21) C(22) . . . . 2(1) no
C(19) C(24) C(23) C(22) . . . . -0.6(9) no
C(20) C(19) C(24) C(23) . . . . -0.2(8) no
C(20) C(21) C(22) C(23) . . . . -3(1) no
C(21) C(20) C(19) C(24) . . . . -0.6(9) no
C(21) C(22) C(23) C(24) . . . . 2(1) no
C(25) P(2) C(31) C(32) . . . . -17.1(6) no
C(25) P(2) C(31) C(36) . . . . 165.4(5) no
C(25) C(26) C(27) C(28) . . . . 0(1) no
C(25) C(30) C(29) C(28) . . . . 0(2) no
C(26) C(25) P(2) C(31) . . . . 102.3(6) no
C(26) C(25) C(30) C(29) . . . . 1(1) no
C(26) C(27) C(28) C(29) . . . . 1(1) no
C(27) C(26) C(25) C(30) . . . . -1(1) no
C(27) C(28) C(29) C(30) . . . . -1(1) no
C(30) C(25) P(2) C(31) . . . . -75.6(6) no
C(31) C(32) C(33) C(34) . . . . 2(1) no
C(31) C(36) C(35) C(34) . . . . 1(1) no
C(32) C(31) C(36) C(35) . . . . 0(1) no
C(32) C(33) C(34) C(35) . . . . -2(1) no
C(33) C(32) C(31) C(36) . . . . -1(1) no
C(33) C(34) C(35) C(36) . . . . 0(1) no
C(37) P(3) C(49) C(50) . . . . 79.1(4) no
C(37) P(3) C(49) C(54) . . . . -97.8(5) no
C(37) P(3) C(55) C(56) . . . . 166.2(4) no
C(37) P(3) C(55) C(60) . . . . -20.3(5) no
C(37) C(38) Hg(2) C(43) . . . . -149(1) no
C(37) C(38) C(39) C(40) . . . . -3.4(9) no
C(37) C(42) C(41) C(40) . . . . -2(1) no
C(38) Hg(2) C(43) C(44) . . . . -29(2) no
C(38) Hg(2) C(43) C(48) . . . . 144(2) no
C(38) C(37) P(3) C(49) . . . . -165.1(4) no
C(38) C(37) P(3) C(55) . . . . 89.7(5) no
C(38) C(37) C(42) C(41) . . . . -0.7(9) no
C(38) C(39) C(40) C(41) . . . . 1(1) no
C(39) C(38) Hg(2) C(43) . . . . 33(2) no
C(39) C(38) C(37) C(42) . . . . 3.3(8) no
C(39) C(40) C(41) C(42) . . . . 2(1) no
C(42) C(37) P(3) C(49) . . . . 15.6(5) no
C(42) C(37) P(3) C(55) . . . . -89.6(5) no
C(43) C(44) P(4) C(61) . . . . -101.1(5) no
C(43) C(44) P(4) C(67) . . . . 148.3(5) no
C(43) C(44) C(45) C(46) . . . . 1(1) no
C(43) C(48) C(47) C(46) . . . . 1(1) no
C(44) P(4) C(61) C(62) . . . . -8.0(6) no
C(44) P(4) C(61) C(66) . . . . 175.0(5) no
C(44) P(4) C(67) C(68) . . . . 89.0(7) no
C(44) P(4) C(67) C(72) . . . . -91.6(6) no
C(44) C(43) C(48) C(47) . . . . 1.2(9) no
C(44) C(45) C(46) C(47) . . . . 1(1) no
C(45) C(44) P(4) C(61) . . . . 77.6(5) no
C(45) C(44) P(4) C(67) . . . . -33.0(6) no
C(45) C(44) C(43) C(48) . . . . -2.2(9) no
C(45) C(46) C(47) C(48) . . . . -2(1) no
C(49) P(3) C(55) C(56) . . . . 60.9(5) no
C(49) P(3) C(55) C(60) . . . . -125.5(5) no
C(49) C(50) C(51) C(52) . . . . 0.4(9) no
C(49) C(54) C(53) C(52) . . . . -3(1) no
C(50) C(49) P(3) C(55) . . . . -175.3(4) no
C(50) C(49) C(54) C(53) . . . . 3.2(8) no
C(50) C(51) C(52) C(53) . . . . 0.3(9) no
C(51) C(50) C(49) C(54) . . . . -2.1(8) no
C(51) C(52) C(53) C(54) . . . . 1(1) no
C(54) C(49) P(3) C(55) . . . . 7.8(5) no
C(55) C(56) C(57) C(58) . . . . -2(1) no
C(55) C(60) C(59) C(58) . . . . -2(1) no
C(56) C(55) C(60) C(59) . . . . 1.2(9) no
C(56) C(57) C(58) C(59) . . . . 1(1) no
C(57) C(56) C(55) C(60) . . . . 0.6(9) no
C(57) C(58) C(59) C(60) . . . . 1(1) no
C(61) P(4) C(67) C(68) . . . . -23.0(7) no
C(61) P(4) C(67) C(72) . . . . 156.4(5) no
C(61) C(62) C(63) C(64) . . . . -1(1) no
C(61) C(66) C(65) C(64) . . . . 3(1) no
C(62) C(61) P(4) C(67) . . . . 104.3(6) no
C(62) C(61) C(66) C(65) . . . . -2(1) no
C(62) C(63) C(64) C(65) . . . . 2(1) no
C(63) C(62) C(61) C(66) . . . . 1(1) no
C(63) C(64) C(65) C(66) . . . . -2(1) no
C(66) C(61) P(4) C(67) . . . . -72.7(6) no
C(67) C(68) C(69) C(70) . . . . -1(1) no
C(67) C(72) C(71) C(70) . . . . -1(1) no
C(68) C(67) C(72) C(71) . . . . -1(1) no
C(68) C(69) C(70) C(71) . . . . -1(1) no
C(69) C(68) C(67) C(72) . . . . 2(1) no
C(69) C(70) C(71) C(72) . . . . 2(1) no
C(73) C(74) C(75) C(76) . . . . 1(2) no
C(73) C(78) C(77) C(76) . . . . -8(2) no
C(74) C(73) C(78) C(77) . . . . 6(2) no
C(74) C(75) C(76) C(77) . . . . -1(2) no
C(75) C(74) C(73) C(78) . . . . -3(2) no
C(75) C(74) C(73) C(79) . . . . 179.8(9) no
C(75) C(76) C(77) C(78) . . . . 5(3) no
C(77) C(78) C(73) C(79) . . . . -177(1) no
